data_4311674
loop_
_publ_author_name
'Lihui Wei'
'John W. Babich'
'Jon Zubieta'

_publ_contact_author_address
;Department of Chemistry
1-014 CST
Syracuse University
111 College Place
Syracuse, NY 13244
;
_publ_contact_author_email jazubiet@syr.edu
_publ_contact_author_fax (315)443-4070
_publ_contact_author_name 'Jon Zubieta'
_publ_contact_author_phone (315)443-2547
_publ_section_title
;
 Unusual Reactivity of the {ReVO}3+ Core: Syntheses and Characterization
 of Novel Rhenium Halide Complexes with N-Methyl-o-diaminobenzene
;
_journal_name_full 'Inorganic Chemistry'
_journal_page_first 6445
_journal_page_last 6454
_journal_paper_doi 10.1021/ic049372p
_journal_volume 43
_journal_year 2004
_chemical_formula_sum 'C26 H25 Br3 Cl2 N2 P Re'
_chemical_formula_weight 893.28
_chemical_name_systematic
; 
 ? 
;
_space_group_IT_number 14
_symmetry_cell_setting monoclinic
_symmetry_space_group_name_Hall '-P 2yn'
_symmetry_space_group_name_H-M 'P 1 21/n 1'
_atom_sites_solution_hydrogens geom
_atom_sites_solution_primary direct
_atom_sites_solution_secondary difmap
_audit_creation_method SHELXL-97
_cell_angle_alpha 90.00
_cell_angle_beta 113.9250(10)
_cell_angle_gamma 90.00
_cell_formula_units_Z 4
_cell_length_a 16.2579(10)
_cell_length_b 10.2434(7)
_cell_length_c 18.2100(12)
_cell_measurement_reflns_used 9204
_cell_measurement_temperature 90(2)
_cell_measurement_theta_max 31.51
_cell_measurement_theta_min 1.42
_cell_volume 2772.1(3)
_computing_cell_refinement 'Bruker SMART'
_computing_data_collection 'Bruker SMART'
_computing_data_reduction 'Bruker SAINT'
_computing_molecular_graphics 'Bruker SHELXTL'
_computing_publication_material 'Bruker SHELXTL'
_computing_structure_refinement 'SHELXL-97 (Sheldrick, 1997)'
_computing_structure_solution 'SHELXS-97 (Sheldrick, 1990)'
_diffrn_ambient_temperature 90(2)
_diffrn_detector_area_resol_mean 512
_diffrn_measured_fraction_theta_full 0.996
_diffrn_measured_fraction_theta_max 0.996
_diffrn_measurement_device_type 'Platform w/ APEX CCD detector'
_diffrn_measurement_method 'Phi and omega scan'
_diffrn_radiation_monochromator graphite
_diffrn_radiation_source 'fine-focus sealed tube'
_diffrn_radiation_type MoK\a
_diffrn_radiation_wavelength 0.71073
_diffrn_reflns_av_R_equivalents 0.0731
_diffrn_reflns_av_sigmaI/netI 0.0721
_diffrn_reflns_limit_h_max 23
_diffrn_reflns_limit_h_min -23
_diffrn_reflns_limit_k_max 15
_diffrn_reflns_limit_k_min -14
_diffrn_reflns_limit_l_max 26
_diffrn_reflns_limit_l_min -26
_diffrn_reflns_number 35489
_diffrn_reflns_theta_full 31.51
_diffrn_reflns_theta_max 31.51
_diffrn_reflns_theta_min 1.42
_diffrn_standards_decay_% 0.001
_exptl_absorpt_coefficient_mu 8.978
_exptl_absorpt_correction_T_max 0.7153
_exptl_absorpt_correction_T_min 0.4121
_exptl_absorpt_correction_type multi-scan
_exptl_absorpt_process_details 'SADABS (Sheldrick, 97)'
_exptl_crystal_colour re_brown
_exptl_crystal_density_diffrn 2.140
_exptl_crystal_density_method 'not measured'
_exptl_crystal_description Plate
_exptl_crystal_F_000 1696
_exptl_crystal_size_max 0.12
_exptl_crystal_size_mid 0.10
_exptl_crystal_size_min 0.04
_refine_diff_density_max 1.131
_refine_diff_density_min -1.251
_refine_diff_density_rms 0.259
_refine_ls_extinction_method none
_refine_ls_goodness_of_fit_ref 1.083
_refine_ls_hydrogen_treatment constr
_refine_ls_matrix_type full
_refine_ls_number_parameters 317
_refine_ls_number_reflns 9204
_refine_ls_number_restraints 0
_refine_ls_restrained_S_all 1.083
_refine_ls_R_factor_all 0.0703
_refine_ls_R_factor_gt 0.0483
_refine_ls_shift/su_max 0.001
_refine_ls_shift/su_mean 0.000
_refine_ls_structure_factor_coef Fsqd
_refine_ls_weighting_details 'calc w=1/[\s^2^(Fo^2^)+(0.0399P)^2^+0.0000P] where P=(Fo^2^+2Fc^2^)/3'
_refine_ls_weighting_scheme calc
_refine_ls_wR_factor_gt 0.0900
_refine_ls_wR_factor_ref 0.1053
_reflns_number_gt 7179
_reflns_number_total 9204
_reflns_threshold_expression >2sigma(I)
_cod_data_source_file ic049372psi20040513_042909.cif
_cod_data_source_block compound8
_cod_depositor_comments
;
The following automatic conversions were performed:
'_symmetry_cell_setting' value 'Monoclinic' changed to 'monoclinic'
according to '/home/saulius/struct/CIF-dictionaries/cif_core.dic'
dictionary named 'cif_core.dic' version 2.4.1 from
2010-06-29.

'_exptl_absorpt_correction_type' value 'Multi-scan' changed
to 'multi-scan' according to
'/home/saulius/struct/CIF-dictionaries/cif_core.dic' dictionary named
'cif_core.dic' version 2.4.1 from 2010-06-29.

Automatic conversion script
Id: cif_fix_enum 1527 2010-12-29 10:47:43Z saulius 
;
_cod_database_code 4311674

loop_
_symmetry_equiv_pos_as_xyz
'x, y, z'
'-x+1/2, y+1/2, -z+1/2'
'-x, -y, -z'
'x-1/2, -y-1/2, z-1/2'

loop_
_atom_site_label
_atom_site_type_symbol
_atom_site_fract_x
_atom_site_fract_y
_atom_site_fract_z
_atom_site_U_iso_or_equiv
_atom_site_adp_type
_atom_site_occupancy
_atom_site_symmetry_multiplicity
_atom_site_calc_flag
_atom_site_refinement_flags
_atom_site_disorder_assembly
_atom_site_disorder_group
Re1 Re 0.888738(15) 0.45225(2) 0.087594(13) 0.00776(6) Uani 1 1 d . . .
Br1 Br 0.80130(4) 0.54648(6) 0.16187(4) 0.01412(12) Uani 1 1 d . . .
Br2 Br 0.83617(4) 0.62960(6) -0.02040(3) 0.01171(12) Uani 1 1 d . . .
Br3 Br 1.02437(4) 0.59042(6) 0.16269(4) 0.01315(12) Uani 1 1 d . . .
N2 N 0.7880(3) 0.3397(5) 0.0156(3) 0.0100(9) Uani 1 1 d . . .
N1 N 0.9466(3) 0.3441(4) 0.0323(3) 0.0093(9) Uani 1 1 d . . .
H1 H 1.0007 0.3605 0.0379 0.011 Uiso 1 1 calc R . .
P1 P 0.94252(10) 0.28278(14) 0.19449(9) 0.0087(3) Uani 1 1 d . . .
C1 C 0.8080(4) 0.2411(5) -0.0247(3) 0.0087(10) Uani 1 1 d . . .
C2 C 0.7506(4) 0.1425(6) -0.0710(3) 0.0124(11) Uani 1 1 d . . .
H2 H 0.6906 0.1401 -0.0783 0.015 Uiso 1 1 calc R . .
C3 C 0.7842(4) 0.0502(7) -0.1053(4) 0.0183(13) Uani 1 1 d . . .
H3 H 0.7465 -0.0156 -0.1361 0.022 Uiso 1 1 calc R . .
C4 C 0.8764(4) 0.0524(6) -0.0951(4) 0.0158(12) Uani 1 1 d . . .
H4 H 0.8972 -0.0119 -0.1194 0.019 Uiso 1 1 calc R . .
C5 C 0.9342(4) 0.1466(6) -0.0505(3) 0.0118(11) Uani 1 1 d . . .
H5 H 0.9940 0.1473 -0.0437 0.014 Uiso 1 1 calc R . .
C6 C 0.9001(4) 0.2439(5) -0.0146(3) 0.0099(11) Uani 1 1 d . . .
C7 C 0.6924(4) 0.3611(6) -0.0005(4) 0.0141(12) Uani 1 1 d . . .
H7A H 0.6554 0.3348 -0.0545 0.021 Uiso 1 1 calc R . .
H7B H 0.6826 0.4520 0.0061 0.021 Uiso 1 1 calc R . .
H7C H 0.6770 0.3104 0.0364 0.021 Uiso 1 1 calc R . .
C8 C 0.9501(4) 0.3145(6) 0.2960(3) 0.0107(11) Uani 1 1 d . . .
C9 C 1.0054(4) 0.4176(6) 0.3387(4) 0.0121(11) Uani 1 1 d . . .
H9 H 1.0255 0.4785 0.3118 0.015 Uiso 1 1 calc R . .
C10 C 1.0303(4) 0.4295(6) 0.4206(4) 0.0146(12) Uani 1 1 d . . .
H10 H 1.0666 0.4986 0.4485 0.018 Uiso 1 1 calc R . .
C11 C 1.0015(4) 0.3392(6) 0.4609(4) 0.0183(13) Uani 1 1 d . . .
H11 H 1.0205 0.3456 0.5163 0.022 Uiso 1 1 calc R . .
C12 C 0.9444(4) 0.2390(6) 0.4196(4) 0.0159(12) Uani 1 1 d . . .
H12 H 0.9231 0.1805 0.4469 0.019 Uiso 1 1 calc R . .
C13 C 0.9186(4) 0.2257(6) 0.3366(3) 0.0115(11) Uani 1 1 d . . .
H13 H 0.8807 0.1579 0.3088 0.014 Uiso 1 1 calc R . .
C14 C 1.0558(4) 0.2172(5) 0.2221(3) 0.0089(10) Uani 1 1 d . . .
C15 C 1.1200(4) 0.2737(6) 0.2003(3) 0.0119(11) Uani 1 1 d . . .
H15 H 1.1042 0.3451 0.1658 0.014 Uiso 1 1 calc R . .
C16 C 1.2080(4) 0.2259(6) 0.2291(4) 0.0147(12) Uani 1 1 d . . .
H16 H 1.2503 0.2651 0.2139 0.018 Uiso 1 1 calc R . .
C17 C 1.2316(4) 0.1195(6) 0.2803(4) 0.0153(12) Uani 1 1 d . . .
H17 H 1.2900 0.0870 0.3000 0.018 Uiso 1 1 calc R . .
C18 C 1.1674(4) 0.0612(6) 0.3024(4) 0.0146(12) Uani 1 1 d . . .
H18 H 1.1833 -0.0103 0.3368 0.018 Uiso 1 1 calc R . .
C19 C 1.0805(4) 0.1086(6) 0.2737(3) 0.0119(11) Uani 1 1 d . . .
H19 H 1.0382 0.0686 0.2886 0.014 Uiso 1 1 calc R . .
C20 C 0.8692(4) 0.1414(5) 0.1595(3) 0.0103(11) Uani 1 1 d . . .
C21 C 0.8953(4) 0.0309(6) 0.1295(4) 0.0125(11) Uani 1 1 d . . .
H21 H 0.9518 0.0284 0.1279 0.015 Uiso 1 1 calc R . .
C22 C 0.8381(4) -0.0749(6) 0.1021(4) 0.0178(13) Uani 1 1 d . . .
H22 H 0.8562 -0.1477 0.0819 0.021 Uiso 1 1 calc R . .
C23 C 0.7541(5) -0.0732(6) 0.1045(4) 0.0203(14) Uani 1 1 d . . .
H23 H 0.7162 -0.1452 0.0872 0.024 Uiso 1 1 calc R . .
C24 C 0.7266(4) 0.0377(6) 0.1331(4) 0.0185(13) Uani 1 1 d . . .
H24 H 0.6700 0.0398 0.1342 0.022 Uiso 1 1 calc R . .
C25 C 0.7834(4) 0.1451(6) 0.1598(4) 0.0154(12) Uani 1 1 d . . .
H25 H 0.7643 0.2193 0.1779 0.018 Uiso 1 1 calc R . .
C26 C 0.9741(5) 0.7767(7) 0.3027(4) 0.0243(15) Uani 1 1 d . . .
H26A H 0.9738 0.8168 0.2544 0.029 Uiso 1 1 calc R . .
H26B H 0.9503 0.6890 0.2892 0.029 Uiso 1 1 calc R . .
Cl1 Cl 0.90435(14) 0.86737(18) 0.33687(12) 0.0312(4) Uani 1 1 d . . .
Cl2 Cl 1.08621(12) 0.76844(18) 0.37613(11) 0.0280(4) Uani 1 1 d . . .

loop_
_atom_site_aniso_label
_atom_site_aniso_U_11
_atom_site_aniso_U_22
_atom_site_aniso_U_33
_atom_site_aniso_U_23
_atom_site_aniso_U_13
_atom_site_aniso_U_12
Re1 0.00731(10) 0.00763(10) 0.00851(10) -0.00070(8) 0.00336(7) -0.00036(8)
Br1 0.0136(3) 0.0153(3) 0.0151(3) -0.0021(2) 0.0076(2) 0.0012(2)
Br2 0.0131(3) 0.0098(3) 0.0112(3) 0.0013(2) 0.0039(2) -0.0005(2)
Br3 0.0108(3) 0.0128(3) 0.0146(3) -0.0012(2) 0.0039(2) -0.0026(2)
N2 0.010(2) 0.007(2) 0.012(2) 0.0006(17) 0.0033(19) 0.0002(18)
N1 0.007(2) 0.008(2) 0.010(2) -0.0004(17) -0.0002(18) -0.0023(17)
P1 0.0069(6) 0.0096(7) 0.0096(7) -0.0001(5) 0.0032(5) 0.0006(5)
C1 0.009(3) 0.008(2) 0.008(2) -0.0029(19) 0.002(2) -0.008(2)
C2 0.010(3) 0.014(3) 0.014(3) 0.000(2) 0.006(2) -0.007(2)
C3 0.019(3) 0.019(3) 0.015(3) -0.009(3) 0.005(2) -0.004(3)
C4 0.019(3) 0.012(3) 0.019(3) -0.002(2) 0.009(2) 0.003(2)
C5 0.013(3) 0.010(3) 0.014(3) 0.000(2) 0.006(2) 0.001(2)
C6 0.010(3) 0.009(3) 0.007(2) 0.0027(19) 0.001(2) -0.005(2)
C7 0.008(3) 0.020(3) 0.014(3) -0.005(2) 0.003(2) 0.000(2)
C8 0.009(3) 0.014(3) 0.011(3) -0.001(2) 0.006(2) 0.000(2)
C9 0.010(3) 0.009(3) 0.015(3) -0.002(2) 0.002(2) 0.003(2)
C10 0.014(3) 0.012(3) 0.017(3) -0.001(2) 0.005(2) 0.006(2)
C11 0.020(3) 0.025(3) 0.013(3) -0.003(2) 0.010(3) 0.005(3)
C12 0.022(3) 0.017(3) 0.014(3) 0.005(2) 0.012(3) 0.006(2)
C13 0.012(3) 0.012(3) 0.011(3) 0.001(2) 0.005(2) 0.001(2)
C14 0.010(3) 0.008(2) 0.010(3) -0.0027(19) 0.005(2) 0.000(2)
C15 0.013(3) 0.009(3) 0.013(3) -0.001(2) 0.005(2) 0.001(2)
C16 0.007(3) 0.018(3) 0.019(3) -0.008(2) 0.006(2) -0.005(2)
C17 0.005(3) 0.021(3) 0.015(3) -0.001(2) -0.001(2) 0.005(2)
C18 0.012(3) 0.012(3) 0.014(3) 0.003(2) -0.001(2) 0.006(2)
C19 0.014(3) 0.013(3) 0.011(3) -0.001(2) 0.007(2) 0.001(2)
C20 0.014(3) 0.008(2) 0.010(3) -0.001(2) 0.006(2) 0.002(2)
C21 0.013(3) 0.012(3) 0.014(3) -0.001(2) 0.007(2) -0.002(2)
C22 0.015(3) 0.014(3) 0.018(3) -0.004(2) 0.001(2) -0.002(2)
C23 0.019(3) 0.018(3) 0.022(3) -0.003(2) 0.006(3) -0.011(3)
C24 0.010(3) 0.022(3) 0.021(3) 0.002(3) 0.003(2) -0.002(3)
C25 0.012(3) 0.017(3) 0.016(3) -0.001(2) 0.005(2) -0.001(2)
C26 0.025(4) 0.025(4) 0.023(4) -0.006(3) 0.010(3) -0.002(3)
Cl1 0.0395(11) 0.0239(9) 0.0406(11) -0.0001(8) 0.0269(9) 0.0036(8)
Cl2 0.0238(9) 0.0306(9) 0.0262(9) 0.0035(7) 0.0067(7) -0.0055(7)

loop_
_atom_type_symbol
_atom_type_description
_atom_type_scat_dispersion_real
_atom_type_scat_dispersion_imag
_atom_type_scat_source
C C 0.0033 0.0016 'International Tables Vol C Tables 4.2.6.8 and 6.1.1.4'
H H 0.0000 0.0000 'International Tables Vol C Tables 4.2.6.8 and 6.1.1.4'
N N 0.0061 0.0033 'International Tables Vol C Tables 4.2.6.8 and 6.1.1.4'
Br Br -0.2901 2.4595 'International Tables Vol C Tables 4.2.6.8 and 6.1.1.4'
Re Re -1.0185 7.2310 'International Tables Vol C Tables 4.2.6.8 and 6.1.1.4'
P P 0.1023 0.0942 'International Tables Vol C Tables 4.2.6.8 and 6.1.1.4'
Cl Cl 0.1484 0.1585 'International Tables Vol C Tables 4.2.6.8 and 6.1.1.4'

loop_
_geom_angle_atom_site_label_1
_geom_angle_atom_site_label_2
_geom_angle_atom_site_label_3
_geom_angle
_geom_angle_site_symmetry_1
_geom_angle_site_symmetry_3
_geom_angle_publ_flag
N1 Re1 N2 77.0(2) . . ?
N1 Re1 P1 85.32(14) . . ?
N2 Re1 P1 92.61(14) . . ?
N1 Re1 Br3 95.71(14) . . ?
N2 Re1 Br3 171.59(14) . . ?
P1 Re1 Br3 90.85(4) . . ?
N1 Re1 Br1 168.22(14) . . ?
N2 Re1 Br1 94.76(14) . . ?
P1 Re1 Br1 86.73(4) . . ?
Br3 Re1 Br1 93.09(2) . . ?
N1 Re1 Br2 94.95(13) . . ?
N2 Re1 Br2 88.61(14) . . ?
P1 Re1 Br2 178.78(4) . . ?
Br3 Re1 Br2 87.94(2) . . ?
Br1 Re1 Br2 93.17(2) . . ?
C1 N2 C7 117.7(5) . . ?
C1 N2 Re1 118.1(4) . . ?
C7 N2 Re1 124.2(4) . . ?
C6 N1 Re1 119.2(4) . . ?
C6 N1 H1 120.4 . . ?
Re1 N1 H1 120.4 . . ?
C20 P1 C14 104.3(3) . . ?
C20 P1 C8 105.1(3) . . ?
C14 P1 C8 98.0(3) . . ?
C20 P1 Re1 108.01(19) . . ?
C14 P1 Re1 117.83(19) . . ?
C8 P1 Re1 121.6(2) . . ?
N2 C1 C2 127.8(5) . . ?
N2 C1 C6 112.4(5) . . ?
C2 C1 C6 119.8(5) . . ?
C3 C2 C1 118.9(6) . . ?
C3 C2 H2 120.5 . . ?
C1 C2 H2 120.5 . . ?
C2 C3 C4 121.4(6) . . ?
C2 C3 H3 119.3 . . ?
C4 C3 H3 119.3 . . ?
C5 C4 C3 121.4(6) . . ?
C5 C4 H4 119.3 . . ?
C3 C4 H4 119.3 . . ?
C4 C5 C6 117.9(6) . . ?
C4 C5 H5 121.1 . . ?
C6 C5 H5 121.1 . . ?
N1 C6 C5 126.9(5) . . ?
N1 C6 C1 112.5(5) . . ?
C5 C6 C1 120.6(5) . . ?
N2 C7 H7A 109.5 . . ?
N2 C7 H7B 109.5 . . ?
H7A C7 H7B 109.5 . . ?
N2 C7 H7C 109.5 . . ?
H7A C7 H7C 109.5 . . ?
H7B C7 H7C 109.5 . . ?
C13 C8 C9 119.3(5) . . ?
C13 C8 P1 122.0(4) . . ?
C9 C8 P1 117.3(4) . . ?
C10 C9 C8 120.4(6) . . ?
C10 C9 H9 119.8 . . ?
C8 C9 H9 119.8 . . ?
C11 C10 C9 120.2(6) . . ?
C11 C10 H10 119.9 . . ?
C9 C10 H10 119.9 . . ?
C10 C11 C12 120.5(6) . . ?
C10 C11 H11 119.8 . . ?
C12 C11 H11 119.8 . . ?
C11 C12 C13 120.0(6) . . ?
C11 C12 H12 120.0 . . ?
C13 C12 H12 120.0 . . ?
C8 C13 C12 119.7(6) . . ?
C8 C13 H13 120.2 . . ?
C12 C13 H13 120.2 . . ?
C15 C14 C19 118.6(5) . . ?
C15 C14 P1 124.0(4) . . ?
C19 C14 P1 117.2(4) . . ?
C14 C15 C16 121.4(6) . . ?
C14 C15 H15 119.3 . . ?
C16 C15 H15 119.3 . . ?
C17 C16 C15 119.4(6) . . ?
C17 C16 H16 120.3 . . ?
C15 C16 H16 120.3 . . ?
C16 C17 C18 119.8(5) . . ?
C16 C17 H17 120.1 . . ?
C18 C17 H17 120.1 . . ?
C19 C18 C17 120.7(6) . . ?
C19 C18 H18 119.6 . . ?
C17 C18 H18 119.6 . . ?
C18 C19 C14 120.1(6) . . ?
C18 C19 H19 119.9 . . ?
C14 C19 H19 119.9 . . ?
C21 C20 C25 119.1(5) . . ?
C21 C20 P1 121.5(5) . . ?
C25 C20 P1 119.4(4) . . ?
C22 C21 C20 120.6(6) . . ?
C22 C21 H21 119.7 . . ?
C20 C21 H21 119.7 . . ?
C21 C22 C23 120.5(6) . . ?
C21 C22 H22 119.8 . . ?
C23 C22 H22 119.8 . . ?
C22 C23 C24 119.4(6) . . ?
C22 C23 H23 120.3 . . ?
C24 C23 H23 120.3 . . ?
C25 C24 C23 120.5(6) . . ?
C25 C24 H24 119.8 . . ?
C23 C24 H24 119.8 . . ?
C24 C25 C20 119.9(6) . . ?
C24 C25 H25 120.0 . . ?
C20 C25 H25 120.0 . . ?
Cl1 C26 Cl2 111.8(4) . . ?
Cl1 C26 H26A 109.3 . . ?
Cl2 C26 H26A 109.3 . . ?
Cl1 C26 H26B 109.3 . . ?
Cl2 C26 H26B 109.3 . . ?
H26A C26 H26B 107.9 . . ?

loop_
_geom_bond_atom_site_label_1
_geom_bond_atom_site_label_2
_geom_bond_distance
_geom_bond_site_symmetry_2
_geom_bond_publ_flag
Re1 N1 1.973(5) . ?
Re1 N2 1.997(5) . ?
Re1 P1 2.4873(15) . ?
Re1 Br3 2.5080(6) . ?
Re1 Br1 2.5183(6) . ?
Re1 Br2 2.5563(6) . ?
N2 C1 1.362(7) . ?
N2 C7 1.477(7) . ?
N1 C6 1.353(7) . ?
N1 H1 0.8600 . ?
P1 C20 1.819(6) . ?
P1 C14 1.829(6) . ?
P1 C8 1.832(6) . ?
C1 C2 1.401(7) . ?
C1 C6 1.434(8) . ?
C2 C3 1.364(9) . ?
C2 H2 0.9300 . ?
C3 C4 1.433(9) . ?
C3 H3 0.9300 . ?
C4 C5 1.362(8) . ?
C4 H4 0.9300 . ?
C5 C6 1.421(8) . ?
C5 H5 0.9300 . ?
C7 H7A 0.9600 . ?
C7 H7B 0.9600 . ?
C7 H7C 0.9600 . ?
C8 C13 1.394(8) . ?
C8 C9 1.400(8) . ?
C9 C10 1.384(8) . ?
C9 H9 0.9300 . ?
C10 C11 1.375(9) . ?
C10 H10 0.9300 . ?
C11 C12 1.384(9) . ?
C11 H11 0.9300 . ?
C12 C13 1.401(8) . ?
C12 H12 0.9300 . ?
C13 H13 0.9300 . ?
C14 C15 1.385(8) . ?
C14 C19 1.405(8) . ?
C15 C16 1.398(8) . ?
C15 H15 0.9300 . ?
C16 C17 1.383(9) . ?
C16 H16 0.9300 . ?
C17 C18 1.395(9) . ?
C17 H17 0.9300 . ?
C18 C19 1.380(8) . ?
C18 H18 0.9300 . ?
C19 H19 0.9300 . ?
C20 C21 1.396(8) . ?
C20 C25 1.398(8) . ?
C21 C22 1.383(8) . ?
C21 H21 0.9300 . ?
C22 C23 1.385(9) . ?
C22 H22 0.9300 . ?
C23 C24 1.396(9) . ?
C23 H23 0.9300 . ?
C24 C25 1.391(9) . ?
C24 H24 0.9300 . ?
C25 H25 0.9300 . ?
C26 Cl1 1.763(7) . ?
C26 Cl2 1.772(7) . ?
C26 H26A 0.9700 . ?
C26 H26B 0.9700 . ?

loop_
_geom_torsion_atom_site_label_1
_geom_torsion_atom_site_label_2
_geom_torsion_atom_site_label_3
_geom_torsion_atom_site_label_4
_geom_torsion
_geom_torsion_site_symmetry_1
_geom_torsion_site_symmetry_2
_geom_torsion_site_symmetry_3
_geom_torsion_site_symmetry_4
_geom_torsion_publ_flag
N1 Re1 N2 C1 7.9(4) . . . . ?
P1 Re1 N2 C1 -76.7(4) . . . . ?
Br3 Re1 N2 C1 37.5(12) . . . . ?
Br1 Re1 N2 C1 -163.6(4) . . . . ?
Br2 Re1 N2 C1 103.3(4) . . . . ?
N1 Re1 N2 C7 -168.5(5) . . . . ?
P1 Re1 N2 C7 107.0(4) . . . . ?
Br3 Re1 N2 C7 -138.8(8) . . . . ?
Br1 Re1 N2 C7 20.0(4) . . . . ?
Br2 Re1 N2 C7 -73.1(4) . . . . ?
N2 Re1 N1 C6 -8.2(4) . . . . ?
P1 Re1 N1 C6 85.6(4) . . . . ?
Br3 Re1 N1 C6 176.0(4) . . . . ?
Br1 Re1 N1 C6 37.9(9) . . . . ?
Br2 Re1 N1 C6 -95.6(4) . . . . ?
N1 Re1 P1 C20 -76.6(2) . . . . ?
N2 Re1 P1 C20 0.1(2) . . . . ?
Br3 Re1 P1 C20 -172.2(2) . . . . ?
Br1 Re1 P1 C20 94.7(2) . . . . ?
Br2 Re1 P1 C20 -180(100) . . . . ?
N1 Re1 P1 C14 41.2(2) . . . . ?
N2 Re1 P1 C14 117.9(2) . . . . ?
Br3 Re1 P1 C14 -54.4(2) . . . . ?
Br1 Re1 P1 C14 -147.5(2) . . . . ?
Br2 Re1 P1 C14 -61.9(19) . . . . ?
N1 Re1 P1 C8 161.9(3) . . . . ?
N2 Re1 P1 C8 -121.4(3) . . . . ?
Br3 Re1 P1 C8 66.3(2) . . . . ?
Br1 Re1 P1 C8 -26.8(2) . . . . ?
Br2 Re1 P1 C8 58.8(19) . . . . ?
C7 N2 C1 C2 -10.9(9) . . . . ?
Re1 N2 C1 C2 172.5(5) . . . . ?
C7 N2 C1 C6 170.1(5) . . . . ?
Re1 N2 C1 C6 -6.5(6) . . . . ?
N2 C1 C2 C3 -178.5(6) . . . . ?
C6 C1 C2 C3 0.4(9) . . . . ?
C1 C2 C3 C4 -0.1(9) . . . . ?
C2 C3 C4 C5 0.1(10) . . . . ?
C3 C4 C5 C6 -0.4(9) . . . . ?
Re1 N1 C6 C5 -171.5(4) . . . . ?
Re1 N1 C6 C1 7.1(6) . . . . ?
C4 C5 C6 N1 179.2(6) . . . . ?
C4 C5 C6 C1 0.6(8) . . . . ?
N2 C1 C6 N1 -0.3(7) . . . . ?
C2 C1 C6 N1 -179.4(5) . . . . ?
N2 C1 C6 C5 178.4(5) . . . . ?
C2 C1 C6 C5 -0.7(8) . . . . ?
C20 P1 C8 C13 11.4(6) . . . . ?
C14 P1 C8 C13 -95.9(5) . . . . ?
Re1 P1 C8 C13 134.3(4) . . . . ?
C20 P1 C8 C9 178.2(4) . . . . ?
C14 P1 C8 C9 70.9(5) . . . . ?
Re1 P1 C8 C9 -58.9(5) . . . . ?
C13 C8 C9 C10 1.5(9) . . . . ?
P1 C8 C9 C10 -165.6(5) . . . . ?
C8 C9 C10 C11 0.6(9) . . . . ?
C9 C10 C11 C12 -2.7(9) . . . . ?
C10 C11 C12 C13 2.8(9) . . . . ?
C9 C8 C13 C12 -1.5(9) . . . . ?
P1 C8 C13 C12 165.0(5) . . . . ?
C11 C12 C13 C8 -0.6(9) . . . . ?
C20 P1 C14 C15 133.9(5) . . . . ?
C8 P1 C14 C15 -118.1(5) . . . . ?
Re1 P1 C14 C15 14.2(6) . . . . ?
C20 P1 C14 C19 -51.2(5) . . . . ?
C8 P1 C14 C19 56.8(5) . . . . ?
Re1 P1 C14 C19 -170.9(4) . . . . ?
C19 C14 C15 C16 -0.6(8) . . . . ?
P1 C14 C15 C16 174.2(4) . . . . ?
C14 C15 C16 C17 0.1(9) . . . . ?
C15 C16 C17 C18 0.2(9) . . . . ?
C16 C17 C18 C19 -0.1(9) . . . . ?
C17 C18 C19 C14 -0.4(9) . . . . ?
C15 C14 C19 C18 0.8(8) . . . . ?
P1 C14 C19 C18 -174.4(4) . . . . ?
C14 P1 C20 C21 -24.5(5) . . . . ?
C8 P1 C20 C21 -127.1(5) . . . . ?
Re1 P1 C20 C21 101.7(5) . . . . ?
C14 P1 C20 C25 158.0(5) . . . . ?
C8 P1 C20 C25 55.4(5) . . . . ?
Re1 P1 C20 C25 -75.9(5) . . . . ?
C25 C20 C21 C22 -1.4(9) . . . . ?
P1 C20 C21 C22 -179.0(5) . . . . ?
C20 C21 C22 C23 -0.4(9) . . . . ?
C21 C22 C23 C24 1.5(10) . . . . ?
C22 C23 C24 C25 -0.7(10) . . . . ?
C23 C24 C25 C20 -1.1(10) . . . . ?
C21 C20 C25 C24 2.2(9) . . . . ?
P1 C20 C25 C24 179.9(5) . . . . ?
